data_7134624
loop_
_publ_author_name
'Chen, Jin-Fa'
'Wang, Yuxuan'
'Shi, Bingbing'
'Yao, Hong'
'Wei, Tai-Bao'
'Lin, Qi'

_publ_section_title
;
 A V-shaped small molecule-based crystalline nonporous supramolecular
 organic framework for capturing benzene-based contaminants
;
_journal_issue 54
_journal_name_full 'Chemical Communications'
_journal_page_first 9912
_journal_page_last 9915
_journal_paper_doi 10.1039/D5CC01950H
_journal_volume 61
_journal_year 2025
_chemical_absolute_configuration unk
_chemical_formula_moiety 'C48 H30 N4, C7 H8'
_chemical_formula_sum 'C55 H38 N4'
_chemical_formula_weight 754.89
_space_group_crystal_system orthorhombic
_space_group_IT_number 36
_space_group_name_Hall 'C 2c -2'
_space_group_name_H-M_alt 'C m c 21'
_atom_sites_solution_hydrogens geom
_atom_sites_solution_primary dual
_audit_creation_date 2025-01-14
_audit_creation_method
;
Olex2 1.5
(compiled 2024.02.16 svn.r378c4104 for OlexSys, GUI svn.r6928)
;
_audit_update_record
;
2025-04-25 deposited with the CCDC.	2025-05-28 downloaded from the CCDC.
;
_cell_angle_alpha 90
_cell_angle_beta 90
_cell_angle_gamma 90
_cell_formula_units_Z 4
_cell_length_a 30.1235(7)
_cell_length_b 14.8515(4)
_cell_length_c 8.8086(2)
_cell_measurement_reflns_used 4272
_cell_measurement_temperature 150.00(10)
_cell_measurement_theta_max 72.7840
_cell_measurement_theta_min 2.9340
_cell_volume 3940.78(17)
_computing_cell_refinement 'CrysAlisPro 1.171.42.93a (Rigaku OD, 2023)'
_computing_data_collection 'CrysAlisPro 1.171.42.93a (Rigaku OD, 2023)'
_computing_data_reduction 'CrysAlisPro 1.171.42.93a (Rigaku OD, 2023)'
_computing_molecular_graphics 'Olex2 1.5 (Dolomanov et al., 2009)'
_computing_publication_material 'Olex2 1.5 (Dolomanov et al., 2009)'
_computing_structure_refinement 'SHELXL 2018/3 (Sheldrick, 2015)'
_computing_structure_solution 'SHELXT 2018/2 (Sheldrick, 2018)'
_diffrn_ambient_environment N~2~
_diffrn_ambient_temperature 150.00(10)
_diffrn_detector 'Hybrid Pixel Array Detector'
_diffrn_detector_area_resol_mean 10.0000
_diffrn_detector_type HyPix
_diffrn_measured_fraction_theta_full 0.992
_diffrn_measured_fraction_theta_max 0.972
_diffrn_measurement_details
;
List of Runs (angles in degrees, time in seconds):

  # Type    Start    End  Width  t~exp~   \w     \q     \k     \f   Frames
#--------------------------------------------------------------------------
  1  \w    -15.00  16.00   0.50    0.05    --   44.63 -19.00  60.00   62
  2  \w    -24.00   9.00   0.50    0.05    --   44.63 -36.00  28.00   66
  3  \w     12.00  38.00   0.50    0.05    --   44.63 -36.00  28.00   52
  4  \w    -31.00  19.00   0.50    0.05    --   44.63 -19.00 -30.00  100
  5  \w    -33.00  22.00   0.50    0.05    --   44.63 -19.00 -90.00  110
  6  \w     42.00  67.00   0.50    0.05    --  108.93 -61.00 -60.00   50
  7  \w     40.00  67.00   0.50    0.05    --  108.93 -61.00-150.00   54
  8  \w     45.00 108.00   0.50    0.05    --  108.93-125.00-180.00  126
  9  \w     41.00  67.00   0.50    0.05    --  108.93 -61.00  30.00   52
 10  \w     36.00  68.00   0.50    0.05    --  108.93-135.00 163.00   64
 11  \w    -53.00 -27.00   0.50    0.05    -- -100.00  45.00-150.00   52
 12  \w    -54.00 -28.00   0.50    0.05    -- -100.00  45.00   0.00   52
 13  \w   -123.00 -97.00   0.50    0.05    -- -100.00 -36.00  28.00   52
 14  \w   -170.00-127.00   0.50    0.05    -- -100.00-135.00 163.00   86
 15  \w   -122.00 -84.00   0.50    0.05    -- -100.00-135.00 163.00   76
 16  \w   -168.00-103.00   0.50    0.05    -- -100.00 -85.00-134.00  130
 17  \w   -147.00-121.00   0.50    0.05    -- -100.00 -36.00  28.00   52
 18  \w    -31.00   5.00   0.50    0.05    --   44.63 -19.00   0.00   72
 19  \w     -9.00  18.00   0.50    0.05    --   44.63 -19.00-150.00   54
 20  \w    -27.00   1.00   0.50    0.05    --   44.63 -19.00-180.00   56
 21  \w    -54.00 -29.00   0.50    0.05    -- -100.00  45.00 150.00   50
 22  \w   -173.00-129.00   0.50    0.05    -- -100.00 -45.00 150.00   88
 23  \w   -155.00-124.00   0.50    0.05    -- -100.00-125.00 150.00   62
 24  \w   -112.00 -86.00   0.50    0.05    -- -100.00-125.00 150.00   52
 25  \w    -59.00 -29.00   0.50    0.05    -- -100.00  61.00  90.00   60
 26  \w   -104.00 -79.00   0.50    0.05    -- -100.00 -45.00 150.00   50
 27  \w     59.00  88.00   0.50    0.05    --  108.93 -77.00-150.00   58
 28  \w     35.00  68.00   0.50    0.05    --  108.93 -61.00 120.00   66
 29  \w     46.00  72.00   0.50    0.05    --  108.93 -77.00 -60.00   52
 30  \w     35.00  68.00   0.50    0.05    --  108.93 -61.00-180.00   66
 31  \w     41.00  99.00   0.50    0.05    --  108.93 -94.00  30.00  116
 32  \w    -89.00 -64.00   0.50    0.05    --  -44.63 135.00-131.00   50
;
_diffrn_measurement_device 'four-circle diffractometer'
_diffrn_measurement_device_type 'ROD, Synergy Custom system, HyPix'
_diffrn_measurement_method '\w scans'
_diffrn_orient_matrix_type 'CrysAlisPro convention (1999,Acta A55,543-557)'
_diffrn_orient_matrix_UB_11 0.0123013000
_diffrn_orient_matrix_UB_12 0.0997362000
_diffrn_orient_matrix_UB_13 0.0235425000
_diffrn_orient_matrix_UB_21 -0.0435966000
_diffrn_orient_matrix_UB_22 0.0285006000
_diffrn_orient_matrix_UB_23 -0.0779218000
_diffrn_orient_matrix_UB_31 -0.0238004000
_diffrn_orient_matrix_UB_32 -0.0007819000
_diffrn_orient_matrix_UB_33 0.1546800000
_diffrn_radiation_monochromator mirror
_diffrn_radiation_probe x-ray
_diffrn_radiation_type 'Cu K\a'
_diffrn_radiation_wavelength 1.54184
_diffrn_reflns_av_R_equivalents 0.0628
_diffrn_reflns_av_unetI/netI 0.0407
_diffrn_reflns_Laue_measured_fraction_full 0.992
_diffrn_reflns_Laue_measured_fraction_max 0.972
_diffrn_reflns_limit_h_max 36
_diffrn_reflns_limit_h_min -37
_diffrn_reflns_limit_k_max 18
_diffrn_reflns_limit_k_min -18
_diffrn_reflns_limit_l_max 10
_diffrn_reflns_limit_l_min -6
_diffrn_reflns_number 13292
_diffrn_reflns_point_group_measured_fraction_full 0.738
_diffrn_reflns_point_group_measured_fraction_max 0.709
_diffrn_reflns_theta_full 67.684
_diffrn_reflns_theta_max 76.312
_diffrn_reflns_theta_min 5.959
_diffrn_source 'Rotating-anode X-ray tube'
_diffrn_source_type 'Rigaku (Cu) X-ray Source'
_exptl_absorpt_coefficient_mu 0.575
_exptl_absorpt_correction_T_max 1.00000
_exptl_absorpt_correction_T_min 0.89116
_exptl_absorpt_correction_type multi-scan
_exptl_absorpt_process_details
;
CrysAlisPro 1.171.42.93a (Rigaku Oxford Diffraction, 2023)
Empirical absorption correction using spherical harmonics,
implemented in SCALE3 ABSPACK scaling algorithm.
;
_exptl_crystal_colour 'clear light yellow'
_exptl_crystal_colour_lustre clear
_exptl_crystal_colour_modifier light
_exptl_crystal_colour_primary yellow
_exptl_crystal_density_diffrn 1.272
_exptl_crystal_description block
_exptl_crystal_F_000 1584
_exptl_crystal_size_max 0.19
_exptl_crystal_size_mid 0.15
_exptl_crystal_size_min 0.12
_refine_diff_density_max 0.467
_refine_diff_density_min -0.311
_refine_diff_density_rms 0.064
_refine_ls_abs_structure_details
;
 Flack x determined using 557 quotients [(I+)-(I-)]/[(I+)+(I-)]
 (Parsons, Flack and Wagner, Acta Cryst. B69 (2013) 249-259).
;
_refine_ls_abs_structure_Flack 0.0(7)
_refine_ls_extinction_method none
_refine_ls_goodness_of_fit_ref 1.069
_refine_ls_hydrogen_treatment constr
_refine_ls_matrix_type full
_refine_ls_number_parameters 272
_refine_ls_number_reflns 2981
_refine_ls_number_restraints 35
_refine_ls_restrained_S_all 1.117
_refine_ls_R_factor_all 0.0738
_refine_ls_R_factor_gt 0.0601
_refine_ls_shift/su_max 0.000
_refine_ls_shift/su_mean 0.000
_refine_ls_structure_factor_coef Fsqd
_refine_ls_weighting_details 'w=1/[\s^2^(Fo^2^)+(0.1101P)^2^+0.2140P] where P=(Fo^2^+2Fc^2^)/3'
_refine_ls_weighting_scheme calc
_refine_ls_wR_factor_gt 0.1536
_refine_ls_wR_factor_ref 0.1685
_reflns_Friedel_coverage 0.365
_reflns_Friedel_fraction_full 0.443
_reflns_Friedel_fraction_max 0.407
_reflns_number_gt 2403
_reflns_number_total 2981
_reflns_threshold_expression 'I > 2\s(I)'
_cod_data_source_file d5cc01950h2.cif
_cod_data_source_block yxw-kz-tol_0113_auto
_cod_depositor_comments 'Adding full bibliography for 7134621--7134626.cif.'
_cod_database_code 7134624
_shelx_shelxl_version_number 2018/3
_shelx_space_group_comment
;
The symmetry employed for this shelxl refinement is uniquely defined
by the following loop, which should always be used as a source of
symmetry information in preference to the above space-group names.
They are only intended as comments.
;
_olex2_refinement_description
;
1. Fixed Uiso
 At 1.2 times of:
  All C(H) groups
 At 1.5 times of:
  All C(H,H,H) groups
2. Restrained distances
 C3-C25
 1.395 with sigma of 0.005
 C25-C13
 1.395 with sigma of 0.005
 C13-C27
 1.395 with sigma of 0.005
3. Rigid bond restraints
 C10, C14
 with sigma for 1-2 distances of 0.004 and sigma for 1-3 distances of 0.002
4. Uiso/Uaniso restraints and constraints
Uanis(C3) \\sim Ueq, Uanis(C25) \\sim Ueq, Uanis(C13) \\sim Ueq, Uanis(C27)
\\sim Ueq, Uanis(C7) \\sim Ueq: with sigma of 0.01 and sigma for terminal atoms
of 0.02
5. Others
 Fixed Sof: H7A(0.5) H7B(0.5) H7C(0.5)
6.a Aromatic/amide H refined with riding coordinates:
 C2(H2), C5(H5), C6(H6), C9(H9), C10(H10), C11(H11), C17(H17), C18(H18),
 C19(H19), C20(H20), C21(H21), C22(H22), C23(H23), C26(H26), C28(H28), C3(H3),
 C13(H13), C25(H25)
6.b Idealised Me refined as rotating group:
 C7(H7A,H7B,H7C)
;
_olex2_submission_special_instructions 'No special instructions were received'
_oxdiff_exptl_absorpt_empirical_details
;
Empirical correction (ABSPACK) includes:
- Absorption correction using spherical harmonics
- Frame scaling
;
_oxdiff_exptl_absorpt_empirical_full_max 1.165
_oxdiff_exptl_absorpt_empirical_full_min 0.785

loop_
_space_group_symop_operation_xyz
'x, y, z'
'-x, -y, z+1/2'
'x, -y, z+1/2'
'-x, y, z'
'x+1/2, y+1/2, z'
'-x+1/2, -y+1/2, z+1/2'
'x+1/2, -y+1/2, z+1/2'
'-x+1/2, y+1/2, z'

loop_
_atom_site_label
_atom_site_type_symbol
_atom_site_fract_x
_atom_site_fract_y
_atom_site_fract_z
_atom_site_U_iso_or_equiv
_atom_site_adp_type
_atom_site_occupancy
_atom_site_site_symmetry_order
_atom_site_calc_flag
_atom_site_refinement_flags_posn
_atom_site_refinement_flags_adp
_atom_site_refinement_flags_occupancy
_atom_site_disorder_assembly
_atom_site_disorder_group
N1 N 0.67036(10) 0.7865(2) 0.8120(3) 0.0395(7) Uani 1 1 d . . . . .
N2 N 0.54565(10) 0.8613(2) 0.2365(4) 0.0393(7) Uani 1 1 d . . . . .
C1 C 0.54675(12) 0.9111(3) -0.0254(4) 0.0375(8) Uani 1 1 d . . . . .
C2 C 0.71954(13) 0.9227(3) 0.8439(5) 0.0426(9) Uani 1 1 d . . . . .
H2 H 0.710666 0.951682 0.752692 0.051 Uiso 1 1 calc R U . . .
C4 C 0.71321(13) 0.7995(3) 1.0242(5) 0.0431(9) Uani 1 1 d . . . . .
C5 C 0.68148(18) 0.6553(3) 1.1529(6) 0.0600(13) Uani 1 1 d . . . . .
H5 H 0.698108 0.659768 1.244244 0.072 Uiso 1 1 calc R U . . .
C6 C 0.67657(12) 0.8318(3) 0.5469(4) 0.0411(8) Uani 1 1 d . . . . .
H6 H 0.707871 0.835986 0.558067 0.049 Uiso 1 1 calc R U . . .
C8 C 0.58966(12) 0.8700(3) 0.2416(4) 0.0375(8) Uani 1 1 d . . . . .
C9 C 0.76337(15) 0.9206(3) 1.0756(5) 0.0528(11) Uani 1 1 d . . . . .
H9 H 0.785207 0.948190 1.137982 0.063 Uiso 1 1 calc R U . . .
C10 C 0.63243(17) 0.6407(3) 0.8785(6) 0.0580(11) Uani 1 1 d . U . . .
H10 H 0.616200 0.634428 0.786657 0.070 Uiso 1 1 calc R U . . .
C11 C 0.6292(2) 0.5781(3) 0.9966(7) 0.0726(16) Uani 1 1 d . . . . .
H11 H 0.610151 0.527699 0.983578 0.087 Uiso 1 1 calc R U . . .
C12 C 0.52416(12) 0.8830(3) 0.1069(4) 0.0376(8) Uani 1 1 d . . . . .
C14 C 0.66091(14) 0.7129(3) 0.9043(5) 0.0448(9) Uani 1 1 d . U . . .
C15 C 0.61109(12) 0.8468(2) 0.3879(4) 0.0373(8) Uani 1 1 d . . . . .
C16 C 0.70201(12) 0.8400(2) 0.8849(4) 0.0380(8) Uani 1 1 d . . . . .
C17 C 0.59303(13) 0.9206(3) -0.0152(5) 0.0409(8) Uani 1 1 d . . . . .
H17 H 0.609570 0.939625 -0.101242 0.049 Uiso 1 1 calc R U . . .
C18 C 0.74447(14) 0.8395(3) 1.1192(5) 0.0495(10) Uani 1 1 d . . . . .
H18 H 0.752694 0.811766 1.212159 0.059 Uiso 1 1 calc R U . . .
C19 C 0.61403(12) 0.9027(3) 0.1167(5) 0.0409(8) Uani 1 1 d . . . . .
H19 H 0.645120 0.912076 0.125315 0.049 Uiso 1 1 calc R U . . .
C20 C 0.52224(12) 0.9310(2) -0.1610(4) 0.0396(8) Uani 1 1 d . . . . .
H20 H 0.537779 0.944384 -0.252149 0.047 Uiso 1 1 calc R U . . .
C21 C 0.58537(12) 0.8193(3) 0.5126(4) 0.0425(9) Uani 1 1 d . . . . .
H21 H 0.554087 0.814223 0.501948 0.051 Uiso 1 1 calc R U . . .
C22 C 0.6523(2) 0.5858(3) 1.1306(7) 0.0722(16) Uani 1 1 d . . . . .
H22 H 0.647930 0.542514 1.208606 0.087 Uiso 1 1 calc R U . . .
C23 C 0.75035(14) 0.9619(3) 0.9398(5) 0.0481(9) Uani 1 1 d . . . . .
H23 H 0.762996 1.018245 0.912843 0.058 Uiso 1 1 calc R U . . .
C24 C 0.65061(12) 0.8054(3) 0.6696(4) 0.0376(8) Uani 1 1 d . . . . .
C26 C 0.65703(12) 0.8520(3) 0.4081(4) 0.0392(8) Uani 1 1 d . . . . .
H26 H 0.675268 0.869688 0.325311 0.047 Uiso 1 1 calc R U . . .
C28 C 0.60487(12) 0.7994(3) 0.6502(5) 0.0413(8) Uani 1 1 d . . . . .
H28 H 0.586775 0.781329 0.733145 0.050 Uiso 1 1 calc R U . . .
C29 C 0.68618(14) 0.7195(3) 1.0374(5) 0.0479(10) Uani 1 1 d . . . . .
C3 C 0.500000 0.6557(8) 0.2810(16) 0.107(3) Uani 1 2 d DS TU P . .
H3 H 0.499999 0.719265 0.292578 0.129 Uiso 1 2 calc R U P . .
C7 C 0.500000 0.3644(9) 0.252(3) 0.171(7) Uani 1 2 d S TU P . .
H7A H 0.496000 0.338360 0.352940 0.256 Uiso 0.5 1 calc R U P A -1
H7B H 0.528336 0.344004 0.209106 0.256 Uiso 0.5 1 calc R U P A -1
H7C H 0.475664 0.344932 0.185466 0.256 Uiso 0.5 1 calc R U P A -1
C13 C 0.4607(3) 0.5189(5) 0.2633(15) 0.136(3) Uani 1 1 d D U . . .
H13 H 0.433410 0.487244 0.256277 0.164 Uiso 1 1 calc R U . . .
C25 C 0.4599(2) 0.6120(5) 0.2731(13) 0.128(3) Uani 1 1 d D U . . .
H25 H 0.432660 0.644317 0.274235 0.153 Uiso 1 1 calc R U . . .
C27 C 0.500000 0.4702(8) 0.263(2) 0.140(5) Uani 1 2 d DS TU P . .

loop_
_atom_site_aniso_label
_atom_site_aniso_U_11
_atom_site_aniso_U_22
_atom_site_aniso_U_33
_atom_site_aniso_U_23
_atom_site_aniso_U_13
_atom_site_aniso_U_12
N1 0.0389(17) 0.0482(17) 0.0314(16) 0.0013(13) 0.0022(13) 0.0004(13)
N2 0.0343(15) 0.0515(18) 0.0321(15) -0.0062(14) 0.0006(13) -0.0009(14)
C1 0.0359(18) 0.0413(18) 0.0352(18) -0.0061(15) 0.0002(15) 0.0003(15)
C2 0.0388(18) 0.056(2) 0.0334(19) -0.0018(16) 0.0017(16) 0.0023(17)
C4 0.0401(19) 0.055(2) 0.0341(18) 0.0002(16) 0.0024(17) 0.0149(16)
C5 0.073(3) 0.059(3) 0.048(3) 0.014(2) 0.013(2) 0.024(2)
C6 0.0327(17) 0.056(2) 0.034(2) -0.0017(17) 0.0022(15) 0.0043(16)
C8 0.0330(17) 0.0468(19) 0.0326(18) -0.0082(15) 0.0047(15) 0.0005(16)
C9 0.045(2) 0.075(3) 0.038(2) -0.012(2) -0.0037(18) 0.008(2)
C10 0.074(3) 0.050(2) 0.050(3) -0.001(2) 0.014(2) -0.003(2)
C11 0.104(4) 0.047(2) 0.066(4) 0.005(2) 0.022(3) -0.007(3)
C12 0.0357(18) 0.0454(19) 0.0318(19) -0.0060(14) 0.0013(15) 0.0003(15)
C14 0.049(2) 0.0456(19) 0.040(2) 0.0023(17) 0.0107(17) 0.0042(15)
C15 0.0332(16) 0.0472(19) 0.0314(18) -0.0050(15) 0.0018(15) 0.0016(14)
C16 0.0329(16) 0.049(2) 0.0317(18) -0.0029(16) 0.0022(15) 0.0066(15)
C17 0.0383(19) 0.0476(19) 0.037(2) -0.0024(16) 0.0053(16) -0.0008(16)
C18 0.045(2) 0.070(3) 0.034(2) -0.0051(19) -0.0014(17) 0.017(2)
C19 0.0326(17) 0.053(2) 0.037(2) -0.0062(17) 0.0028(15) 0.0002(16)
C20 0.043(2) 0.0465(19) 0.0296(19) -0.0018(15) 0.0040(16) 0.0023(16)
C21 0.0327(18) 0.060(2) 0.035(2) -0.0069(17) 0.0034(16) -0.0045(17)
C22 0.106(4) 0.052(2) 0.059(3) 0.017(2) 0.023(3) 0.012(3)
C23 0.0404(19) 0.062(2) 0.042(2) -0.0067(19) 0.0019(17) -0.0009(18)
C24 0.0390(19) 0.0442(18) 0.0296(18) -0.0012(14) 0.0026(16) 0.0037(15)
C26 0.0327(17) 0.052(2) 0.0334(19) 0.0005(16) 0.0088(15) 0.0023(15)
C28 0.0359(18) 0.053(2) 0.0347(19) -0.0027(17) 0.0069(16) -0.0045(16)
C29 0.053(2) 0.052(2) 0.038(2) 0.0054(17) 0.0088(19) 0.0143(19)
C3 0.072(5) 0.118(7) 0.131(8) 0.006(6) 0.000 0.000
C7 0.111(9) 0.105(8) 0.296(19) -0.054(11) 0.000 0.000
C13 0.114(6) 0.108(6) 0.188(9) -0.022(6) 0.003(6) -0.008(5)
C25 0.094(5) 0.106(5) 0.183(8) -0.017(6) -0.009(5) 0.013(4)
C27 0.067(5) 0.145(9) 0.208(11) -0.026(8) 0.000 0.000

loop_
_atom_type_symbol
_atom_type_description
_atom_type_scat_dispersion_real
_atom_type_scat_dispersion_imag
_atom_type_scat_source
C C 0.0181 0.0091 'International Tables Vol C Tables 4.2.6.8 and 6.1.1.4'
H H 0.0000 0.0000 'International Tables Vol C Tables 4.2.6.8 and 6.1.1.4'
N N 0.0311 0.0180 'International Tables Vol C Tables 4.2.6.8 and 6.1.1.4'

loop_
_geom_angle_atom_site_label_1
_geom_angle_atom_site_label_2
_geom_angle_atom_site_label_3
_geom_angle
_geom_angle_site_symmetry_1
_geom_angle_site_symmetry_3
_geom_angle_publ_flag
C14 N1 C16 108.5(3) . . ?
C14 N1 C24 125.9(3) . . ?
C16 N1 C24 125.6(3) . . ?
C8 N2 C12 118.8(3) . . ?
C12 C1 C20 120.0(3) . . ?
C17 C1 C12 117.1(3) . . ?
C17 C1 C20 122.9(3) . . ?
C16 C2 H2 121.0 . . ?
C23 C2 H2 121.0 . . ?
C23 C2 C16 118.0(4) . . ?
C16 C4 C29 106.6(4) . . ?
C18 C4 C16 120.2(4) . . ?
C18 C4 C29 133.1(4) . . ?
C22 C5 H5 120.9 . . ?
C22 C5 C29 118.2(5) . . ?
C29 C5 H5 120.9 . . ?
C24 C6 H6 119.8 . . ?
C24 C6 C26 120.4(3) . . ?
C26 C6 H6 119.8 . . ?
N2 C8 C15 116.1(3) . . ?
N2 C8 C19 121.7(4) . . ?
C19 C8 C15 122.1(3) . . ?
C18 C9 H9 119.9 . . ?
C18 C9 C23 120.1(4) . . ?
C23 C9 H9 119.9 . . ?
C11 C10 H10 122.1 . . ?
C14 C10 H10 122.1 . . ?
C14 C10 C11 115.7(5) . . ?
C10 C11 H11 118.4 . . ?
C22 C11 C10 123.2(5) . . ?
C22 C11 H11 118.4 . . ?
N2 C12 C1 122.5(3) . . ?
N2 C12 C12 118.6(2) . 4_655 ?
C1 C12 C12 118.8(2) . 4_655 ?
N1 C14 C29 108.8(3) . . ?
C10 C14 N1 129.5(4) . . ?
C10 C14 C29 121.7(4) . . ?
C21 C15 C8 120.5(3) . . ?
C26 C15 C8 122.0(3) . . ?
C26 C15 C21 117.5(3) . . ?
N1 C16 C4 108.8(3) . . ?
C2 C16 N1 130.1(3) . . ?
C2 C16 C4 121.0(4) . . ?
C1 C17 H17 120.0 . . ?
C19 C17 C1 120.1(4) . . ?
C19 C17 H17 120.0 . . ?
C4 C18 H18 120.6 . . ?
C9 C18 C4 118.8(4) . . ?
C9 C18 H18 120.6 . . ?
C8 C19 H19 120.1 . . ?
C17 C19 C8 119.7(3) . . ?
C17 C19 H19 120.1 . . ?
C1 C20 H20 119.5 . . ?
C20 C20 C1 121.0(2) 4_655 . ?
C20 C20 H20 119.5 4_655 . ?
C15 C21 H21 119.5 . . ?
C28 C21 C15 121.0(3) . . ?
C28 C21 H21 119.5 . . ?
C5 C22 C11 120.7(5) . . ?
C5 C22 H22 119.6 . . ?
C11 C22 H22 119.6 . . ?
C2 C23 C9 121.7(4) . . ?
C2 C23 H23 119.1 . . ?
C9 C23 H23 119.1 . . ?
C6 C24 N1 120.5(3) . . ?
C6 C24 C28 118.7(3) . . ?
C28 C24 N1 120.8(3) . . ?
C6 C26 C15 121.3(3) . . ?
C6 C26 H26 119.3 . . ?
C15 C26 H26 119.3 . . ?
C21 C28 C24 121.1(3) . . ?
C21 C28 H28 119.5 . . ?
C24 C28 H28 119.5 . . ?
C5 C29 C4 132.4(4) . . ?
C14 C29 C4 107.2(3) . . ?
C14 C29 C5 120.3(4) . . ?
C25 C3 H3 118.3 . . ?
C25 C3 H3 118.3 4_655 . ?
C25 C3 C25 123.3(11) . 4_655 ?
H7A C7 H7B 109.5 . . ?
H7A C7 H7C 109.5 . . ?
H7B C7 H7C 109.5 . . ?
C27 C7 H7A 109.5 . . ?
C27 C7 H7B 109.5 . . ?
C27 C7 H7C 109.5 . . ?
C25 C13 H13 118.8 . . ?
C25 C13 C27 122.4(9) . . ?
C27 C13 H13 118.8 . . ?
C3 C25 C13 117.2(8) . . ?
C3 C25 H25 121.4 . . ?
C13 C25 H25 121.4 . . ?
C13 C27 C7 121.4(6) 4_655 . ?
C13 C27 C7 121.4(6) . . ?
C13 C27 C13 117.1(11) . 4_655 ?

loop_
_geom_bond_atom_site_label_1
_geom_bond_atom_site_label_2
_geom_bond_distance
_geom_bond_site_symmetry_2
_geom_bond_publ_flag
N1 C14 1.392(5) . ?
N1 C16 1.397(5) . ?
N1 C24 1.416(5) . ?
N2 C8 1.333(5) . ?
N2 C12 1.351(5) . ?
C1 C12 1.413(5) . ?
C1 C17 1.404(5) . ?
C1 C20 1.435(5) . ?
C2 H2 0.9500 . ?
C2 C16 1.385(5) . ?
C2 C23 1.383(5) . ?
C4 C16 1.407(5) . ?
C4 C18 1.393(6) . ?
C4 C29 1.446(6) . ?
C5 H5 0.9500 . ?
C5 C22 1.370(8) . ?
C5 C29 1.402(6) . ?
C6 H6 0.9500 . ?
C6 C24 1.390(5) . ?
C6 C26 1.390(5) . ?
C8 C15 1.482(5) . ?
C8 C19 1.409(5) . ?
C9 H9 0.9500 . ?
C9 C18 1.386(7) . ?
C9 C23 1.400(6) . ?
C10 H10 0.9500 . ?
C10 C11 1.399(7) . ?
C10 C14 1.392(6) . ?
C11 H11 0.9500 . ?
C11 C22 1.374(9) . ?
C12 C12 1.456(7) 4_655 ?
C14 C29 1.402(6) . ?
C15 C21 1.406(5) . ?
C15 C26 1.397(5) . ?
C17 H17 0.9500 . ?
C17 C19 1.350(6) . ?
C18 H18 0.9500 . ?
C19 H19 0.9500 . ?
C20 C20 1.340(7) 4_655 ?
C20 H20 0.9500 . ?
C21 H21 0.9500 . ?
C21 C28 1.379(6) . ?
C22 H22 0.9500 . ?
C23 H23 0.9500 . ?
C24 C28 1.391(5) . ?
C26 H26 0.9500 . ?
C28 H28 0.9500 . ?
C3 H3 0.9500 . ?
C3 C25 1.373(5) 4_655 ?
C3 C25 1.373(5) . ?
C7 H7A 0.9800 . ?
C7 H7B 0.9800 . ?
C7 H7C 0.9800 . ?
C7 C27 1.575(18) . ?
C13 H13 0.9500 . ?
C13 C25 1.386(6) . ?
C13 C27 1.386(5) . ?
C25 H25 0.9500 . ?

loop_
_geom_torsion_atom_site_label_1
_geom_torsion_atom_site_label_2
_geom_torsion_atom_site_label_3
_geom_torsion_atom_site_label_4
_geom_torsion
_geom_torsion_site_symmetry_1
_geom_torsion_site_symmetry_2
_geom_torsion_site_symmetry_3
_geom_torsion_site_symmetry_4
_geom_torsion_publ_flag
N1 C14 C29 C4 -1.6(4) . . . . ?
N1 C14 C29 C5 177.4(4) . . . . ?
N1 C24 C28 C21 178.8(4) . . . . ?
N2 C8 C15 C21 -1.2(5) . . . . ?
N2 C8 C15 C26 179.3(3) . . . . ?
N2 C8 C19 C17 -4.2(6) . . . . ?
C1 C17 C19 C8 3.3(6) . . . . ?
C6 C24 C28 C21 -0.1(6) . . . . ?
C8 N2 C12 C1 2.6(5) . . . . ?
C8 N2 C12 C12 -173.3(2) . . . 4_655 ?
C8 C15 C21 C28 -178.6(3) . . . . ?
C8 C15 C26 C6 178.7(3) . . . . ?
C10 C11 C22 C5 -2.5(9) . . . . ?
C10 C14 C29 C4 177.5(4) . . . . ?
C10 C14 C29 C5 -3.5(6) . . . . ?
C11 C10 C14 N1 -178.2(4) . . . . ?
C11 C10 C14 C29 2.9(6) . . . . ?
C12 N2 C8 C15 178.8(3) . . . . ?
C12 N2 C8 C19 1.2(5) . . . . ?
C12 C1 C17 C19 0.3(5) . . . . ?
C12 C1 C20 C20 5.9(4) . . . 4_655 ?
C14 N1 C16 C2 -175.0(4) . . . . ?
C14 N1 C16 C4 0.7(4) . . . . ?
C14 N1 C24 C6 -134.9(4) . . . . ?
C14 N1 C24 C28 46.2(5) . . . . ?
C14 C10 C11 C22 0.1(8) . . . . ?
C15 C8 C19 C17 178.3(3) . . . . ?
C15 C21 C28 C24 -0.5(6) . . . . ?
C16 N1 C14 C10 -178.4(4) . . . . ?
C16 N1 C14 C29 0.6(4) . . . . ?
C16 N1 C24 C6 46.5(5) . . . . ?
C16 N1 C24 C28 -132.3(4) . . . . ?
C16 C2 C23 C9 -0.8(6) . . . . ?
C16 C4 C18 C9 1.5(6) . . . . ?
C16 C4 C29 C5 -176.8(4) . . . . ?
C16 C4 C29 C14 2.0(4) . . . . ?
C17 C1 C12 N2 -3.4(6) . . . . ?
C17 C1 C12 C12 172.5(2) . . . 4_655 ?
C17 C1 C20 C20 -172.3(3) . . . 4_655 ?
C18 C4 C16 N1 179.7(3) . . . . ?
C18 C4 C16 C2 -4.1(5) . . . . ?
C18 C4 C29 C5 1.6(7) . . . . ?
C18 C4 C29 C14 -179.6(4) . . . . ?
C18 C9 C23 C2 -1.7(6) . . . . ?
C19 C8 C15 C21 176.4(3) . . . . ?
C19 C8 C15 C26 -3.2(6) . . . . ?
C20 C1 C12 N2 178.3(3) . . . . ?
C20 C1 C12 C12 -5.8(4) . . . 4_655 ?
C20 C1 C17 C19 178.5(4) . . . . ?
C21 C15 C26 C6 -0.8(5) . . . . ?
C22 C5 C29 C4 179.7(4) . . . . ?
C22 C5 C29 C14 1.1(6) . . . . ?
C23 C2 C16 N1 178.9(4) . . . . ?
C23 C2 C16 C4 3.7(5) . . . . ?
C23 C9 C18 C4 1.3(6) . . . . ?
C24 N1 C14 C10 2.8(6) . . . . ?
C24 N1 C14 C29 -178.2(3) . . . . ?
C24 N1 C16 C2 3.8(6) . . . . ?
C24 N1 C16 C4 179.4(3) . . . . ?
C24 C6 C26 C15 0.3(6) . . . . ?
C26 C6 C24 N1 -178.7(3) . . . . ?
C26 C6 C24 C28 0.2(5) . . . . ?
C26 C15 C21 C28 0.9(5) . . . . ?
C29 C4 C16 N1 -1.6(4) . . . . ?
C29 C4 C16 C2 174.5(3) . . . . ?
C29 C4 C18 C9 -176.7(4) . . . . ?
C29 C5 C22 C11 1.9(8) . . . . ?
C25 C3 C25 C13 3(2) 4_655 . . . ?
C25 C13 C27 C7 -179.8(14) . . . . ?
C25 C13 C27 C13 -4(3) . . . 4_655 ?
C27 C13 C25 C3 1(2) . . . . ?
